data_4069465
loop_
_publ_author_name
'Tauchman, Ji\<r\'i'
'C\'isa\<rov\'a, Ivana'
'\<St\<epni\<cka, Petr'

_publ_section_title
;
 Phosphinoferrocenyl Carboxamides Bearing Glycine Pendant Groups:
 Synthesis, Palladium(II) Complexes, and Catalytic Use in Polar and
 Aqueous Reaction Media
;
_journal_issue 11
_journal_name_full Organometallics
_journal_page_first 3288
_journal_paper_doi 10.1021/om900209j
_journal_volume 28
_journal_year 2009
_chemical_formula_moiety 'C35 H36 Fe N2 O3 P Pd, Cl O4'
_chemical_formula_sum 'C35 H36 Cl Fe N2 O7 P Pd'
_chemical_formula_weight 825.33
_chemical_name_systematic
; 
 ? 
;
_space_group_IT_number 14
_symmetry_cell_setting monoclinic
_symmetry_space_group_name_Hall '-P 2ybc'
_symmetry_space_group_name_H-M 'P 1 21/c 1'
_atom_sites_solution_hydrogens geom
_atom_sites_solution_primary direct
_atom_sites_solution_secondary difmap
_audit_creation_method SHELXL-97
_cell_angle_alpha 90.00
_cell_angle_beta 103.7658(7)
_cell_angle_gamma 90.00
_cell_formula_units_Z 4
_cell_length_a 10.6325(1)
_cell_length_b 19.8750(2)
_cell_length_c 16.2634(2)
_cell_measurement_reflns_used 36146
_cell_measurement_temperature 150(2)
_cell_measurement_theta_max 27.48
_cell_measurement_theta_min 1.00
_cell_volume 3338.08(6)
_computing_cell_refinement 'HKL Scalepack (Otwinowski & Minor, 1997)'
_computing_data_collection 'Collect (Nonius BV, 1997-2000)'
_computing_data_reduction 'HKL Denzo and Scalepack (Otwinowski & Minor, 1997)'
_computing_molecular_graphics 'PLATON (Spek, 2001)'
_computing_publication_material 'PLATON (Spek, 2001)'
_computing_structure_refinement 'SHELXL-97 (Sheldrick, 1997)'
_computing_structure_solution 'SIR97 (Altomare et al., 1994)'
_diffrn_ambient_temperature 150(2)
_diffrn_detector_area_resol_mean 9.091
_diffrn_measured_fraction_theta_full 0.998
_diffrn_measured_fraction_theta_max 0.998
_diffrn_measurement_device_type KappaCCD
_diffrn_measurement_method '\w and \p scans to fill the Ewald sphere'
_diffrn_radiation_monochromator 'horizontally mounted graphite crystal'
_diffrn_radiation_source 'fine-focus sealed tube'
_diffrn_radiation_type MoK\a
_diffrn_radiation_wavelength 0.71073
_diffrn_reflns_av_R_equivalents 0.0384
_diffrn_reflns_av_sigmaI/netI 0.0212
_diffrn_reflns_limit_h_max 13
_diffrn_reflns_limit_h_min -13
_diffrn_reflns_limit_k_max 25
_diffrn_reflns_limit_k_min -25
_diffrn_reflns_limit_l_max 20
_diffrn_reflns_limit_l_min -21
_diffrn_reflns_number 56512
_diffrn_reflns_theta_full 27.47
_diffrn_reflns_theta_max 27.47
_diffrn_reflns_theta_min 1.65
_diffrn_standards_number 0
_exptl_absorpt_coefficient_mu 1.154
_exptl_absorpt_correction_T_max 0.919
_exptl_absorpt_correction_T_min 0.666
_exptl_absorpt_correction_type numerical
_exptl_crystal_colour orange
_exptl_crystal_density_diffrn 1.642
_exptl_crystal_density_method 'not measured'
_exptl_crystal_description block
_exptl_crystal_F_000 1680
_exptl_crystal_size_max 0.33
_exptl_crystal_size_mid 0.30
_exptl_crystal_size_min 0.13
_refine_diff_density_max 0.803
_refine_diff_density_min -0.813
_refine_diff_density_rms 0.070
_refine_ls_extinction_method none
_refine_ls_goodness_of_fit_ref 1.030
_refine_ls_hydrogen_treatment mixed
_refine_ls_matrix_type full
_refine_ls_number_parameters 438
_refine_ls_number_reflns 7629
_refine_ls_number_restraints 0
_refine_ls_restrained_S_all 1.030
_refine_ls_R_factor_all 0.0338
_refine_ls_R_factor_gt 0.0285
_refine_ls_shift/su_max 0.001
_refine_ls_shift/su_mean 0.000
_refine_ls_structure_factor_coef Fsqd
_refine_ls_weighting_details 'calc w=1/[\s^2^(Fo^2^)+(0.0291P)^2^+4.4738P] where P=(Fo^2^+2Fc^2^)/3'
_refine_ls_weighting_scheme calc
_refine_ls_wR_factor_gt 0.0672
_refine_ls_wR_factor_ref 0.0703
_reflns_number_gt 6823
_reflns_number_total 7629
_reflns_threshold_expression >2sigma(I)
_cod_data_source_file om900209j_si_002.cif
_cod_data_source_block jt24b
_cod_depositor_comments
;
The following automatic conversions were performed:
'_atom_site_symetry_multiplicity' tag replaced with
'_atom_site_symmetry_multiplicity'.

Automatic conversion script
Id: cif_correct_tags 1440 2010-10-19 06:21:57Z saulius 
;
_cod_original_sg_symbol_H-M P21/c
_cod_database_code 4069465

loop_
_symmetry_equiv_pos_as_xyz
'x, y, z'
'-x, y+1/2, -z+1/2'
'-x, -y, -z'
'x, -y-1/2, z-1/2'

loop_
_atom_site_label
_atom_site_type_symbol
_atom_site_fract_x
_atom_site_fract_y
_atom_site_fract_z
_atom_site_U_iso_or_equiv
_atom_site_adp_type
_atom_site_occupancy
_atom_site_symmetry_multiplicity
_atom_site_calc_flag
_atom_site_refinement_flags
Pd Pd 0.620353(14) 0.370249(7) 0.273379(9) 0.01699(5) Uani 1 1 d .
Fe Fe 0.79310(3) 0.431580(16) 0.08401(2) 0.02298(8) Uani 1 1 d .
P P 0.82965(5) 0.35002(3) 0.27459(3) 0.01816(11) Uani 1 1 d .
O1 O 0.53691(14) 0.34814(7) 0.14265(9) 0.0217(3) Uani 1 1 d .
O2 O 0.23756(18) 0.33541(9) 0.05089(14) 0.0445(5) Uani 1 1 d .
O3 O 0.23286(17) 0.22331(8) 0.04317(12) 0.0362(4) Uani 1 1 d .
N1 N 0.47189(19) 0.33933(10) 0.00211(12) 0.0262(4) Uani 1 1 d .
H1N H 0.462(3) 0.3560(14) -0.0461(19) 0.032(7) Uiso 1 1 d .
N2 N 0.43133(17) 0.40180(9) 0.28268(11) 0.0207(4) Uani 1 1 d .
C1 C 0.8782(2) 0.36691(11) 0.17717(14) 0.0224(4) Uani 1 1 d .
C2 C 0.9713(2) 0.41522(13) 0.16289(16) 0.0310(5) Uani 1 1 d .
H2 H 1.0181 0.4451 0.2027 0.037 Uiso 1 1 calc R
C3 C 0.9795(2) 0.40932(15) 0.07726(17) 0.0401(7) Uani 1 1 d .
H3 H 1.0323 0.4348 0.0512 0.048 Uiso 1 1 calc R
C4 C 0.8938(3) 0.35816(15) 0.03841(16) 0.0391(6) Uani 1 1 d .
H4 H 0.8809 0.3441 -0.0175 0.047 Uiso 1 1 calc R
C5 C 0.8306(2) 0.33165(12) 0.09893(14) 0.0292(5) Uani 1 1 d .
H5 H 0.7691 0.2975 0.0896 0.035 Uiso 1 1 calc R
C6 C 0.5992(2) 0.43567(11) 0.05955(13) 0.0216(4) Uani 1 1 d .
C7 C 0.6533(2) 0.48203(10) 0.12608(14) 0.0236(4) Uani 1 1 d .
H7 H 0.6410 0.4813 0.1808 0.028 Uiso 1 1 calc R
C8 C 0.7290(2) 0.52905(12) 0.09347(17) 0.0323(5) Uani 1 1 d .
H8 H 0.7753 0.5647 0.1233 0.039 Uiso 1 1 calc R
C9 C 0.7222(2) 0.51277(13) 0.00796(17) 0.0356(6) Uani 1 1 d .
H9 H 0.7635 0.5359 -0.0278 0.043 Uiso 1 1 calc R
C10 C 0.6419(2) 0.45548(12) -0.01430(15) 0.0294(5) Uani 1 1 d .
H10 H 0.6208 0.4346 -0.0670 0.035 Uiso 1 1 calc R
C11 C 0.5339(2) 0.37248(10) 0.07121(13) 0.0197(4) Uani 1 1 d .
C12 C 0.9465(2) 0.40174(11) 0.34767(13) 0.0227(4) Uani 1 1 d .
C13 C 1.0586(2) 0.37649(11) 0.40125(14) 0.0253(4) Uani 1 1 d .
H13 H 1.0736 0.3304 0.4040 0.030 Uiso 1 1 calc R
C14 C 1.1482(2) 0.41998(13) 0.45073(16) 0.0314(5) Uani 1 1 d .
H14 H 1.2216 0.4028 0.4877 0.038 Uiso 1 1 calc R
C15 C 1.1282(2) 0.48872(13) 0.44501(16) 0.0335(5) Uani 1 1 d .
H15 H 1.1895 0.5178 0.4767 0.040 Uiso 1 1 calc R
C16 C 1.0167(3) 0.51421(12) 0.39211(16) 0.0347(5) Uani 1 1 d .
H16 H 1.0033 0.5605 0.3884 0.042 Uiso 1 1 calc R
C17 C 0.9251(2) 0.47115(11) 0.34474(15) 0.0301(5) Uani 1 1 d .
H17 H 0.8491 0.4885 0.3108 0.036 Uiso 1 1 calc R
C18 C 0.8751(2) 0.26162(10) 0.29010(12) 0.0206(4) Uani 1 1 d .
C19 C 0.7837(2) 0.21501(11) 0.30212(14) 0.0256(4) Uani 1 1 d .
H19 H 0.7031 0.2296 0.3078 0.031 Uiso 1 1 calc R
C20 C 0.8124(3) 0.14659(12) 0.30567(16) 0.0333(5) Uani 1 1 d .
H20 H 0.7506 0.1156 0.3131 0.040 Uiso 1 1 calc R
C21 C 0.9317(3) 0.12478(12) 0.29823(17) 0.0383(6) Uani 1 1 d .
H21 H 0.9508 0.0791 0.3017 0.046 Uiso 1 1 calc R
C22 C 1.0236(3) 0.17034(13) 0.28563(17) 0.0379(6) Uani 1 1 d .
H22 H 1.1040 0.1553 0.2803 0.046 Uiso 1 1 calc R
C23 C 0.9954(2) 0.23864(12) 0.28103(15) 0.0288(5) Uani 1 1 d .
H23 H 1.0568 0.2693 0.2719 0.035 Uiso 1 1 calc R
C24 C 0.4094(2) 0.27549(12) 0.00860(16) 0.0305(5) Uani 1 1 d .
H24A H 0.4679 0.2471 0.0490 0.037 Uiso 1 1 calc R
H24B H 0.3918 0.2531 -0.0459 0.037 Uiso 1 1 calc R
C25 C 0.2840(2) 0.28348(12) 0.03621(15) 0.0289(5) Uani 1 1 d .
C26 C 0.1213(3) 0.22295(15) 0.0796(2) 0.0440(6) Uani 1 1 d .
H26A H 0.1422 0.2459 0.1330 0.053 Uiso 1 1 calc R
H26B H 0.0974 0.1773 0.0879 0.053 Uiso 1 1 calc R
H26C H 0.0504 0.2453 0.0419 0.053 Uiso 1 1 calc R
C27 C 0.6563(2) 0.37418(10) 0.39961(13) 0.0203(4) Uani 1 1 d .
C28 C 0.5574(2) 0.40771(11) 0.42773(13) 0.0230(4) Uani 1 1 d .
C29 C 0.5541(2) 0.40696(12) 0.51280(14) 0.0286(5) Uani 1 1 d .
H29 H 0.4868 0.4282 0.5300 0.034 Uiso 1 1 calc R
C30 C 0.6508(2) 0.37467(12) 0.57208(14) 0.0293(5) Uani 1 1 d .
H30 H 0.6490 0.3746 0.6290 0.035 Uiso 1 1 calc R
C31 C 0.7498(2) 0.34260(11) 0.54572(14) 0.0267(5) Uani 1 1 d .
H31 H 0.8156 0.3216 0.5853 0.032 Uiso 1 1 calc R
C32 C 0.7520(2) 0.34154(11) 0.46012(13) 0.0235(4) Uani 1 1 d .
H32 H 0.8180 0.3188 0.4433 0.028 Uiso 1 1 calc R
C33 C 0.4561(2) 0.44241(12) 0.36158(14) 0.0264(5) Uani 1 1 d .
H33A H 0.3769 0.4470 0.3809 0.032 Uiso 1 1 calc R
H33B H 0.4856 0.4870 0.3510 0.032 Uiso 1 1 calc R
C34 C 0.3597(2) 0.44305(13) 0.21129(15) 0.0293(5) Uani 1 1 d .
H34A H 0.2812 0.4593 0.2237 0.035 Uiso 1 1 calc R
H34B H 0.3389 0.4161 0.1608 0.035 Uiso 1 1 calc R
H34C H 0.4123 0.4805 0.2029 0.035 Uiso 1 1 calc R
C35 C 0.3537(2) 0.34131(13) 0.29013(16) 0.0315(5) Uani 1 1 d .
H35A H 0.2695 0.3548 0.2959 0.038 Uiso 1 1 calc R
H35B H 0.3963 0.3159 0.3390 0.038 Uiso 1 1 calc R
H35C H 0.3449 0.3141 0.2403 0.038 Uiso 1 1 calc R
Cl Cl 0.40684(6) 0.14060(3) 0.25026(4) 0.03253(13) Uani 1 1 d .
O4 O 0.4503(2) 0.19089(12) 0.20092(14) 0.0567(6) Uani 1 1 d .
O5 O 0.3119(4) 0.09834(16) 0.20341(18) 0.0984(11) Uani 1 1 d .
O6A O 0.5058(5) 0.1148(2) 0.3204(3) 0.0553(11) Uiso 0.50 1 d P
O6B O 0.5123(5) 0.0918(2) 0.2712(3) 0.0580(11) Uiso 0.50 1 d P
O7A O 0.3781(5) 0.1675(2) 0.3226(3) 0.0523(11) Uiso 0.50 1 d P
O7B O 0.3208(6) 0.1789(3) 0.2956(4) 0.0652(14) Uiso 0.50 1 d P

loop_
_atom_site_aniso_label
_atom_site_aniso_U_11
_atom_site_aniso_U_22
_atom_site_aniso_U_33
_atom_site_aniso_U_23
_atom_site_aniso_U_13
_atom_site_aniso_U_12
Pd 0.01689(8) 0.01862(8) 0.01592(8) 0.00134(5) 0.00480(6) 0.00191(5)
Fe 0.01778(15) 0.02667(16) 0.02600(16) 0.00910(12) 0.00822(12) 0.00534(12)
P 0.0167(2) 0.0185(2) 0.0194(2) 0.00161(19) 0.00443(19) 0.00275(19)
O1 0.0236(7) 0.0242(7) 0.0178(7) 0.0000(6) 0.0058(6) -0.0025(6)
O2 0.0336(10) 0.0263(9) 0.0767(14) -0.0092(9) 0.0192(10) 0.0001(7)
O3 0.0339(9) 0.0260(8) 0.0492(11) -0.0029(7) 0.0109(8) -0.0025(7)
N1 0.0282(10) 0.0297(10) 0.0198(9) -0.0028(8) 0.0040(8) -0.0010(8)
N2 0.0177(8) 0.0253(9) 0.0198(8) -0.0001(7) 0.0056(7) 0.0033(7)
C1 0.0203(10) 0.0244(10) 0.0237(10) 0.0056(8) 0.0075(8) 0.0071(8)
C2 0.0156(10) 0.0417(13) 0.0360(13) 0.0143(10) 0.0064(9) 0.0049(9)
C3 0.0234(12) 0.0604(17) 0.0424(15) 0.0245(13) 0.0193(11) 0.0178(12)
C4 0.0394(14) 0.0544(16) 0.0276(12) 0.0096(11) 0.0163(11) 0.0254(13)
C5 0.0360(12) 0.0283(11) 0.0248(11) 0.0033(9) 0.0104(10) 0.0146(10)
C6 0.0157(9) 0.0243(10) 0.0248(10) 0.0050(8) 0.0050(8) 0.0045(8)
C7 0.0185(10) 0.0208(10) 0.0314(11) 0.0008(8) 0.0058(8) 0.0045(8)
C8 0.0228(11) 0.0217(11) 0.0512(15) 0.0096(10) 0.0064(10) 0.0016(9)
C9 0.0233(11) 0.0382(13) 0.0466(15) 0.0265(11) 0.0110(10) 0.0058(10)
C10 0.0231(11) 0.0379(13) 0.0278(12) 0.0133(10) 0.0072(9) 0.0084(9)
C11 0.0170(9) 0.0225(10) 0.0200(10) -0.0017(8) 0.0054(8) 0.0034(8)
C12 0.0217(10) 0.0237(10) 0.0234(10) 0.0010(8) 0.0066(8) 0.0000(8)
C13 0.0220(10) 0.0259(11) 0.0277(11) 0.0002(9) 0.0053(9) -0.0010(8)
C14 0.0235(11) 0.0374(13) 0.0323(12) 0.0007(10) 0.0044(9) -0.0029(10)
C15 0.0313(12) 0.0329(12) 0.0369(13) -0.0062(10) 0.0094(10) -0.0117(10)
C16 0.0405(14) 0.0237(11) 0.0405(14) -0.0041(10) 0.0108(11) -0.0029(10)
C17 0.0304(12) 0.0251(11) 0.0326(12) -0.0001(9) 0.0031(10) 0.0038(9)
C18 0.0233(10) 0.0207(9) 0.0173(9) 0.0005(7) 0.0038(8) 0.0035(8)
C19 0.0280(11) 0.0250(10) 0.0234(11) -0.0004(8) 0.0054(9) 0.0000(9)
C20 0.0470(15) 0.0225(11) 0.0304(12) 0.0019(9) 0.0089(11) -0.0042(10)
C21 0.0585(18) 0.0217(11) 0.0350(14) 0.0028(10) 0.0118(12) 0.0120(11)
C22 0.0401(14) 0.0333(13) 0.0420(14) 0.0045(11) 0.0129(12) 0.0174(11)
C23 0.0265(11) 0.0281(11) 0.0327(12) 0.0033(9) 0.0089(9) 0.0066(9)
C24 0.0306(12) 0.0273(11) 0.0321(12) -0.0116(9) 0.0045(10) -0.0017(9)
C25 0.0274(11) 0.0258(11) 0.0298(12) -0.0051(9) -0.0004(9) -0.0022(9)
C26 0.0399(15) 0.0400(15) 0.0551(17) -0.0038(13) 0.0173(13) -0.0058(12)
C27 0.0252(10) 0.0193(9) 0.0167(9) -0.0001(7) 0.0053(8) -0.0022(8)
C28 0.0245(11) 0.0243(10) 0.0207(10) -0.0027(8) 0.0064(8) -0.0021(8)
C29 0.0313(12) 0.0314(12) 0.0260(11) -0.0074(9) 0.0125(9) -0.0044(10)
C30 0.0384(13) 0.0322(12) 0.0177(10) -0.0021(9) 0.0075(9) -0.0085(10)
C31 0.0345(12) 0.0230(10) 0.0194(10) 0.0037(8) -0.0001(9) -0.0035(9)
C32 0.0273(11) 0.0207(10) 0.0213(10) 0.0011(8) 0.0032(8) -0.0004(8)
C33 0.0247(11) 0.0317(11) 0.0238(11) -0.0044(9) 0.0082(9) 0.0049(9)
C34 0.0239(11) 0.0367(12) 0.0262(11) 0.0022(9) 0.0037(9) 0.0102(9)
C35 0.0256(11) 0.0378(13) 0.0327(12) -0.0021(10) 0.0104(10) -0.0071(10)
Cl 0.0317(3) 0.0323(3) 0.0324(3) 0.0077(2) 0.0053(2) 0.0007(2)
O4 0.0679(15) 0.0569(13) 0.0516(13) 0.0198(11) 0.0266(11) -0.0031(11)
O5 0.138(3) 0.079(2) 0.0623(17) -0.0060(15) -0.0076(18) -0.058(2)

loop_
_atom_type_symbol
_atom_type_description
_atom_type_scat_dispersion_real
_atom_type_scat_dispersion_imag
_atom_type_scat_source
C C 0.0033 0.0016 'International Tables Vol C Tables 4.2.6.8 and 6.1.1.4'
H H 0.0000 0.0000 'International Tables Vol C Tables 4.2.6.8 and 6.1.1.4'
N N 0.0061 0.0033 'International Tables Vol C Tables 4.2.6.8 and 6.1.1.4'
O O 0.0106 0.0060 'International Tables Vol C Tables 4.2.6.8 and 6.1.1.4'
Cl Cl 0.1484 0.1585 'International Tables Vol C Tables 4.2.6.8 and 6.1.1.4'
P P 0.1023 0.0942 'International Tables Vol C Tables 4.2.6.8 and 6.1.1.4'
Fe Fe 0.3463 0.8444 'International Tables Vol C Tables 4.2.6.8 and 6.1.1.4'
Pd Pd -0.9988 1.0072 'International Tables Vol C Tables 4.2.6.8 and 6.1.1.4'

loop_
_geom_angle_atom_site_label_1
_geom_angle_atom_site_label_2
_geom_angle_atom_site_label_3
_geom_angle
C27 Pd N2 82.50(8)
C27 Pd O1 163.53(7)
N2 Pd O1 87.49(6)
C27 Pd P 92.92(6)
N2 Pd P 171.92(5)
O1 Pd P 98.43(4)
C6 Fe C1 115.39(9)
C6 Fe C5 103.10(10)
C1 Fe C5 41.44(9)
C6 Fe C10 41.63(9)
C1 Fe C10 149.69(9)
C5 Fe C10 114.73(10)
C6 Fe C7 41.47(9)
C1 Fe C7 106.98(9)
C5 Fe C7 125.36(9)
C10 Fe C7 69.31(9)
C6 Fe C2 152.33(9)
C1 Fe C2 41.30(9)
C5 Fe C2 69.09(10)
C10 Fe C2 165.98(9)
C7 Fe C2 120.50(10)
C6 Fe C4 123.88(11)
C1 Fe C4 68.93(9)
C5 Fe C4 40.71(10)
C10 Fe C4 105.35(11)
C7 Fe C4 162.83(11)
C2 Fe C4 68.18(11)
C6 Fe C3 162.73(11)
C1 Fe C3 68.87(9)
C5 Fe C3 68.40(11)
C10 Fe C3 126.77(10)
C7 Fe C3 155.55(11)
C2 Fe C3 40.50(10)
C4 Fe C3 40.15(12)
C6 Fe C9 68.75(9)
C1 Fe C9 167.87(11)
C5 Fe C9 150.52(11)
C10 Fe C9 40.45(10)
C7 Fe C9 67.99(10)
C2 Fe C9 130.70(10)
C4 Fe C9 119.18(11)
C3 Fe C9 110.81(10)
C6 Fe C8 68.65(9)
C1 Fe C8 129.30(10)
C5 Fe C8 164.86(10)
C10 Fe C8 68.14(10)
C7 Fe C8 40.26(9)
C2 Fe C8 111.98(10)
C4 Fe C8 154.41(11)
C3 Fe C8 122.89(11)
C9 Fe C8 39.95(11)
C1 P C12 100.03(10)
C1 P C18 100.27(9)
C12 P C18 109.68(10)
C1 P Pd 116.45(7)
C12 P Pd 115.07(7)
C18 P Pd 113.64(7)
C11 O1 Pd 138.93(14)
C25 O3 C26 115.5(2)
C11 N1 C24 121.0(2)
C11 N1 H1N 121.5(19)
C24 N1 H1N 117.3(19)
C34 N2 C35 108.79(18)
C34 N2 C33 109.25(17)
C35 N2 C33 111.00(17)
C34 N2 Pd 115.07(13)
C35 N2 Pd 108.58(14)
C33 N2 Pd 104.09(12)
C5 C1 C2 107.1(2)
C5 C1 P 124.81(17)
C2 C1 P 128.04(18)
C5 C1 Fe 69.30(12)
C2 C1 Fe 70.01(12)
P C1 Fe 126.97(11)
C3 C2 C1 107.9(2)
C3 C2 Fe 70.22(14)
C1 C2 Fe 68.69(12)
C3 C2 H2 126.0
C1 C2 H2 126.0
Fe C2 H2 126.6
C4 C3 C2 108.4(2)
C4 C3 Fe 69.60(14)
C2 C3 Fe 69.28(13)
C4 C3 H3 125.8
C2 C3 H3 125.8
Fe C3 H3 126.9
C3 C4 C5 108.6(2)
C3 C4 Fe 70.24(15)
C5 C4 Fe 68.84(13)
C3 C4 H4 125.7
C5 C4 H4 125.7
Fe C4 H4 126.8
C4 C5 C1 107.9(2)
C4 C5 Fe 70.45(14)
C1 C5 Fe 69.26(12)
C4 C5 H5 126.0
C1 C5 H5 126.0
Fe C5 H5 125.8
C7 C6 C10 107.75(19)
C7 C6 C11 124.71(19)
C10 C6 C11 126.5(2)
C7 C6 Fe 70.56(12)
C10 C6 Fe 70.27(12)
C11 C6 Fe 115.77(14)
C8 C7 C6 107.7(2)
C8 C7 Fe 71.03(13)
C6 C7 Fe 67.97(12)
C8 C7 H7 126.2
C6 C7 H7 126.2
Fe C7 H7 126.4
C9 C8 C7 108.5(2)
C9 C8 Fe 69.72(14)
C7 C8 Fe 68.71(12)
C9 C8 H8 125.8
C7 C8 H8 125.8
Fe C8 H8 127.4
C8 C9 C10 108.8(2)
C8 C9 Fe 70.33(13)
C10 C9 Fe 68.71(13)
C8 C9 H9 125.6
C10 C9 H9 125.6
Fe C9 H9 126.9
C9 C10 C6 107.3(2)
C9 C10 Fe 70.84(13)
C6 C10 Fe 68.10(12)
C9 C10 H10 126.3
C6 C10 H10 126.3
Fe C10 H10 126.3
O1 C11 N1 119.31(19)
O1 C11 C6 122.79(19)
N1 C11 C6 117.88(19)
C13 C12 C17 119.0(2)
C13 C12 P 123.72(17)
C17 C12 P 117.09(17)
C12 C13 C14 120.3(2)
C12 C13 H13 119.9
C14 C13 H13 119.9
C15 C14 C13 120.1(2)
C15 C14 H14 119.9
C13 C14 H14 119.9
C14 C15 C16 119.9(2)
C14 C15 H15 120.0
C16 C15 H15 120.0
C15 C16 C17 120.3(2)
C15 C16 H16 119.9
C17 C16 H16 119.9
C16 C17 C12 120.3(2)
C16 C17 H17 119.9
C12 C17 H17 119.9
C19 C18 C23 119.0(2)
C19 C18 P 119.39(16)
C23 C18 P 121.26(17)
C18 C19 C20 120.2(2)
C18 C19 H19 119.9
C20 C19 H19 119.9
C21 C20 C19 120.2(2)
C21 C20 H20 119.9
C19 C20 H20 119.9
C20 C21 C22 120.4(2)
C20 C21 H21 119.8
C22 C21 H21 119.8
C21 C22 C23 119.8(2)
C21 C22 H22 120.1
C23 C22 H22 120.1
C22 C23 C18 120.3(2)
C22 C23 H23 119.8
C18 C23 H23 119.8
N1 C24 C25 112.44(19)
N1 C24 H24A 109.1
C25 C24 H24A 109.1
N1 C24 H24B 109.1
C25 C24 H24B 109.1
H24A C24 H24B 107.8
O2 C25 O3 124.4(2)
O2 C25 C24 125.9(2)
O3 C25 C24 109.8(2)
O3 C26 H26A 109.5
O3 C26 H26B 109.5
H26A C26 H26B 109.5
O3 C26 H26C 109.5
H26A C26 H26C 109.5
H26B C26 H26C 109.5
C32 C27 C28 117.76(19)
C32 C27 Pd 129.45(16)
C28 C27 Pd 112.13(15)
C29 C28 C27 120.9(2)
C29 C28 C33 122.4(2)
C27 C28 C33 116.69(18)
C30 C29 C28 120.4(2)
C30 C29 H29 119.8
C28 C29 H29 119.8
C31 C30 C29 119.3(2)
C31 C30 H30 120.3
C29 C30 H30 120.3
C30 C31 C32 120.6(2)
C30 C31 H31 119.7
C32 C31 H31 119.7
C27 C32 C31 120.9(2)
C27 C32 H32 119.6
C31 C32 H32 119.6
N2 C33 C28 108.64(17)
N2 C33 H33A 110.0
C28 C33 H33A 110.0
N2 C33 H33B 110.0
C28 C33 H33B 110.0
H33A C33 H33B 108.3
N2 C34 H34A 109.5
N2 C34 H34B 109.5
H34A C34 H34B 109.5
N2 C34 H34C 109.5
H34A C34 H34C 109.5
H34B C34 H34C 109.5
N2 C35 H35A 109.5
N2 C35 H35B 109.5
H35A C35 H35B 109.5
N2 C35 H35C 109.5
H35A C35 H35C 109.5
H35B C35 H35C 109.5
O7A Cl O5 114.7(3)
O7A Cl O4 111.8(2)
O5 Cl O4 113.87(17)
O7A Cl O6A 74.6(3)
O5 Cl O6A 120.9(2)
O4 Cl O6A 114.8(2)
O7A Cl O6B 111.7(3)
O5 Cl O6B 98.3(3)
O4 Cl O6B 105.2(2)
O5 Cl O7B 97.3(3)
O4 Cl O7B 103.6(2)
O6A Cl O7B 101.8(3)
O6B Cl O7B 137.9(3)
O6B O6A Cl 71.8(4)
O6B O6A O7A 122.1(5)
Cl O6A O7A 51.1(2)
O6A O6B Cl 70.6(4)
O7B O7A Cl 85.8(7)
O7B O7A O6A 139.3(8)
Cl O7A O6A 54.2(2)
O7A O7B Cl 66.8(6)

loop_
_geom_bond_atom_site_label_1
_geom_bond_atom_site_label_2
_geom_bond_distance
Pd C27 1.998(2)
Pd N2 2.1448(17)
Pd O1 2.1454(14)
Pd P 2.2569(5)
Fe C6 2.006(2)
Fe C1 2.028(2)
Fe C5 2.029(2)
Fe C10 2.035(2)
Fe C7 2.041(2)
Fe C2 2.046(2)
Fe C4 2.050(3)
Fe C3 2.058(2)
Fe C9 2.064(2)
Fe C8 2.072(2)
P C1 1.811(2)
P C12 1.819(2)
P C18 1.824(2)
O1 C11 1.252(2)
O2 C25 1.193(3)
O3 C25 1.330(3)
O3 C26 1.446(3)
N1 C11 1.334(3)
N1 C24 1.448(3)
N1 H1N 0.83(3)
N2 C34 1.476(3)
N2 C35 1.480(3)
N2 C33 1.485(3)
C1 C5 1.435(3)
C1 C2 1.437(3)
C2 C3 1.421(4)
C2 H2 0.9300
C3 C4 1.410(4)
C3 H3 0.9300
C4 C5 1.419(4)
C4 H4 0.9300
C5 H5 0.9300
C6 C7 1.433(3)
C6 C10 1.437(3)
C6 C11 1.469(3)
C7 C8 1.416(3)
C7 H7 0.9300
C8 C9 1.413(4)
C8 H8 0.9300
C9 C10 1.417(4)
C9 H9 0.9300
C10 H10 0.9300
C12 C13 1.392(3)
C12 C17 1.397(3)
C13 C14 1.392(3)
C13 H13 0.9300
C14 C15 1.382(3)
C14 H14 0.9300
C15 C16 1.384(4)
C15 H15 0.9300
C16 C17 1.385(3)
C16 H16 0.9300
C17 H17 0.9300
C18 C19 1.389(3)
C18 C23 1.398(3)
C19 C20 1.392(3)
C19 H19 0.9300
C20 C21 1.372(4)
C20 H20 0.9300
C21 C22 1.382(4)
C21 H21 0.9300
C22 C23 1.388(3)
C22 H22 0.9300
C23 H23 0.9300
C24 C25 1.513(3)
C24 H24A 0.9700
C24 H24B 0.9700
C26 H26A 0.9600
C26 H26B 0.9600
C26 H26C 0.9600
C27 C32 1.396(3)
C27 C28 1.410(3)
C28 C29 1.392(3)
C28 C33 1.497(3)
C29 C30 1.388(3)
C29 H29 0.9300
C30 C31 1.383(4)
C30 H30 0.9300
C31 C32 1.398(3)
C31 H31 0.9300
C32 H32 0.9300
C33 H33A 0.9700
C33 H33B 0.9700
C34 H34A 0.9600
C34 H34B 0.9600
C34 H34C 0.9600
C35 H35A 0.9600
C35 H35B 0.9600
C35 H35C 0.9600
Cl O7A 1.391(5)
Cl O5 1.392(3)
Cl O4 1.426(2)
Cl O6A 1.449(5)
Cl O6B 1.460(5)
Cl O7B 1.510(6)
O6A O6B 0.939(6)
O6A O7A 1.722(7)
O7A O7B 0.698(6)
